data_4118683
loop_
_publ_author_name
'Junyong Jo'
'Ho Yong Lee'
'Wenjun Liu'
'Andr\'as Olasz'
'Chun-Hsing Chen'
'Dongwhan Lee'

_publ_section_title
;
 Reactivity-Based Detection of Copper(II) Ion in Water: Oxidative
 Cyclization of Azoaromatics as Fluorescence Turn-On Signaling Mechanism
;
_journal_name_full 'Journal of the American Chemical Society'
_journal_page_first 16000
_journal_page_last 16007
_journal_paper_doi 10.1021/ja307316s
_journal_volume 134
_journal_year 2012
_chemical_formula_moiety 'C16 H21.00 N5.00'
_chemical_formula_sum 'C16 H21 N5'
_chemical_formula_weight 283.38
_space_group_IT_number 61
_symmetry_cell_setting orthorhombic
_symmetry_space_group_name_Hall '-P 2ac 2ab'
_symmetry_space_group_name_H-M 'P b c a'
_atom_sites_solution_hydrogens geom
_atom_sites_solution_primary direct
_audit_creation_date 11-10-09
_audit_creation_method CRYSTALS_ver_14.06
_cell_angle_alpha 90
_cell_angle_beta 90
_cell_angle_gamma 90
_cell_formula_units_Z 8
_cell_length_a 7.6002(11)
_cell_length_b 14.786(2)
_cell_length_c 26.613(4)
_cell_measurement_reflns_used 2717
_cell_measurement_temperature 150
_cell_measurement_theta_max 24
_cell_measurement_theta_min 3
_cell_volume 2990.7(7)
_computing_cell_refinement 'Apex2 (Bruker AXS, 2006)'
_computing_data_collection 'Apex2 (Bruker AXS, 2006)'
_computing_data_reduction 'Apex2 (Bruker AXS, 2006)'
_computing_molecular_graphics 'CAMERON (Watkin et al., 1996)'
_computing_publication_material 'CRYSTALS (Betteridge et al., 2003)'
_computing_structure_refinement 'CRYSTALS (Betteridge et al., 2003)'
_computing_structure_solution 'SIR92 (Altomare et al., 1994)'
_diffrn_ambient_temperature 150
_diffrn_measured_fraction_theta_full 0.999
_diffrn_measured_fraction_theta_max 0.999
_diffrn_measurement_device Area
_diffrn_measurement_device_type 'Bruker Kappa Apex2'
_diffrn_measurement_method '\f & \w scans'
_diffrn_radiation_monochromator graphite
_diffrn_radiation_type 'Mo K\a'
_diffrn_radiation_wavelength 0.71073
_diffrn_reflns_av_R_equivalents 0.026
_diffrn_reflns_limit_h_max 8
_diffrn_reflns_limit_h_min -9
_diffrn_reflns_limit_k_max 7
_diffrn_reflns_limit_k_min -17
_diffrn_reflns_limit_l_max 28
_diffrn_reflns_limit_l_min -31
_diffrn_reflns_number 10889
_diffrn_reflns_theta_full 25.049
_diffrn_reflns_theta_max 25.049
_diffrn_reflns_theta_min 1.530
_diffrn_standards_number 0
_exptl_absorpt_coefficient_mu 0.079
_exptl_absorpt_correction_T_max 0.99
_exptl_absorpt_correction_T_min 0.97
_exptl_absorpt_correction_type numerical
_exptl_absorpt_process_details
; 
 Analytical Absorption (De Meulenaer & Tompa, 1965) 
;
_exptl_crystal_colour red
_exptl_crystal_density_diffrn 1.259
_exptl_crystal_description prism
_exptl_crystal_F_000 1216.000
_exptl_crystal_size_max 0.665
_exptl_crystal_size_mid 0.326
_exptl_crystal_size_min 0.066
_refine_diff_density_max 0.43
_refine_diff_density_min -0.41
_refine_ls_extinction_method none
_refine_ls_goodness_of_fit_ref 1.0759
_refine_ls_hydrogen_treatment none
_refine_ls_matrix_type full
_refine_ls_number_parameters 184
_refine_ls_number_reflns 2642
_refine_ls_number_restraints 24
_refine_ls_R_factor_all 0.0917
_refine_ls_R_factor_gt 0.0843
_refine_ls_shift/su_max 0.0123851
_refine_ls_shift/su_mean 0.0013321
_refine_ls_structure_factor_coef Fsqd
_refine_ls_weighting_details
;
 Method= Modified Sheldrick 
 w=1/[\s^2^(F^2^) + ( 0.03P)^2^ + 6.29P] 
 ,where P=(max(Fo^2^,0) + 2Fc^2^)/3 
;
_refine_ls_weighting_scheme calc
_refine_ls_wR_factor_all 0.1765
_refine_ls_wR_factor_gt 0.1617
_refine_ls_wR_factor_ref 0.1765
_reflns_limit_h_max 9
_reflns_limit_h_min 0
_reflns_limit_k_max 17
_reflns_limit_k_min 0
_reflns_limit_l_max 31
_reflns_limit_l_min 0
_reflns_number_gt 2430
_reflns_number_total 2642
_reflns_threshold_expression I>2.0\s(I)
_oxford_diffrn_Wilson_B_factor 3.19
_oxford_diffrn_Wilson_scale 249.34
_oxford_refine_ls_r_factor_ref 0.0917
_oxford_refine_ls_scale 0.06858(3)
_oxford_reflns_number_all 2642
_oxford_reflns_threshold_expression_ref I>-10.0\s(I)
_oxford_structure_analysis_title 'mo_11074_0m in Pbca'
_cod_data_source_file ja307316s_si_003.cif
_cod_data_source_block 11074
_cod_original_sg_symbol_H-M 'P b c a '
_cod_original_formula_sum 'C16 H21.00 N5.00'
_cod_database_code 4118683

loop_
_symmetry_equiv_pos_as_xyz
x,y,z
-x,-y,-z
-x+1/2,y+1/2,z
x+1/2,-y+1/2,-z
x,-y+1/2,z+1/2
-x,y+1/2,-z+1/2
-x+1/2,-y,z+1/2
x+1/2,y,-z+1/2

loop_
_atom_site_label
_atom_site_type_symbol
_atom_site_fract_x
_atom_site_fract_y
_atom_site_fract_z
_atom_site_U_iso_or_equiv
_atom_site_occupancy
_atom_site_adp_type
_atom_site_refinement_flags_posn
_atom_site_refinement_flags_occupancy
_atom_site_disorder_assembly
_atom_site_disorder_group
N1 N 0.8071(4) 0.3922(2) 0.74323(12) 0.0537 1.0000 Uani . . . .
N2 N 0.9822(5) 0.0818(2) 0.72967(12) 0.0647 1.0000 Uani . . . .
N3 N 0.9591(4) 0.4444(2) 0.66053(11) 0.0248(9) 0.680(6) Uiso D P 1 1
N4 N 1.0222(4) 0.46147(19) 0.61652(12) 0.0291(10) 0.680(6) Uiso D P 1 1
N5 N 1.0011(4) 0.82061(18) 0.55503(10) 0.0395 1.0000 Uani . . . .
C1 C 0.9828(4) 0.3463(2) 0.67193(11) 0.0440 1.0000 Uani D . . .
C2 C 0.8942(4) 0.3258(2) 0.71732(12) 0.0407 1.0000 Uani . . . .
C3 C 0.8994(5) 0.2376(2) 0.73587(12) 0.0448 1.0000 Uani . . . .
C4 C 0.9861(5) 0.1693(2) 0.71079(13) 0.0491 1.0000 Uani . . . .
C5 C 1.0751(5) 0.1899(3) 0.66556(13) 0.0561 1.0000 Uani . . . .
C6 C 1.0709(5) 0.2777(3) 0.64748(13) 0.0543 1.0000 Uani . . . .
C7 C 1.0084(6) 0.5536(3) 0.60237(15) 0.0275(11) 0.680(6) Uiso D P 1 1
C8 C 0.9236(7) 0.6186(3) 0.63202(18) 0.0313(12) 0.680(6) Uiso D P 1 1
C9 C 0.9160(11) 0.7085(4) 0.6177(2) 0.031(2) 0.680(6) Uiso D P 1 1
C10 C 0.9981(4) 0.73357(19) 0.57302(11) 0.0357 1.0000 Uani D . . .
C11 C 1.0805(8) 0.6688(3) 0.5416(2) 0.0399(15) 0.680(6) Uiso D P 1 1
C12 C 1.0829(6) 0.5792(3) 0.55701(18) 0.0336(12) 0.680(6) Uiso D P 1 1
C13 C 0.8956(4) 0.8920(2) 0.57794(12) 0.0375 1.0000 Uani . . . .
C14 C 0.9842(5) 0.9387(2) 0.62185(14) 0.0486 1.0000 Uani . . . .
C15 C 1.1326(5) 0.8505(3) 0.51820(12) 0.0451 1.0000 Uani . . . .
C16 C 1.0627(5) 0.8554(3) 0.46565(13) 0.0548 1.0000 Uani . . . .
C507 C 0.9710(12) 0.5610(5) 0.6258(3) 0.034(3) 0.320(6) Uiso D P 1 2
N503 N 1.0167(10) 0.4152(4) 0.6401(2) 0.040(2) 0.320(6) Uiso D P 1 2
N504 N 0.9499(11) 0.4851(4) 0.6571(2) 0.039(2) 0.320(6) Uiso D P 1 2
C508 C 0.8942(14) 0.6396(6) 0.6460(4) 0.035(3) 0.320(6) Uiso D P 1 2
C512 C 1.0552(14) 0.5695(6) 0.5795(4) 0.038(3) 0.320(6) Uiso D P 1 2
C511 C 1.0688(17) 0.6522(5) 0.5537(4) 0.039(3) 0.320(6) Uiso D P 1 2
C509 C 0.911(3) 0.7226(8) 0.6198(5) 0.053(7) 0.320(6) Uiso D P 1 2
H31 H 0.8426 0.2240 0.7668 0.0552 1.0000 Uiso R . . .
H51 H 1.1371 0.1437 0.6482 0.0785 1.0000 Uiso R . . .
H61 H 1.1302 0.2913 0.6170 0.0648 1.0000 Uiso R . . .
H81 H 0.8685 0.6000 0.6623 0.0349 0.680(6) Uiso R P 1 1
H91 H 0.8580 0.7522 0.6379 0.0334 0.680(6) Uiso R P 1 1
H111 H 1.1354 0.6869 0.5111 0.0470 0.680(6) Uiso R P 1 1
H121 H 1.1335 0.5342 0.5361 0.0388 0.680(6) Uiso R P 1 1
H131 H 0.8703 0.9360 0.5529 0.0457 1.0000 Uiso R . . .
H132 H 0.7888 0.8663 0.5898 0.0457 1.0000 Uiso R . . .
H141 H 0.9089 0.9843 0.6349 0.0585 1.0000 Uiso R . . .
H142 H 1.0908 0.9654 0.6106 0.0585 1.0000 Uiso R . . .
H143 H 1.0092 0.8958 0.6474 0.0585 1.0000 Uiso R . . .
H151 H 1.1734 0.9088 0.5277 0.0565 1.0000 Uiso R . . .
H152 H 1.2282 0.8091 0.5185 0.0565 1.0000 Uiso R . . .
H161 H 1.1526 0.8752 0.4434 0.0679 1.0000 Uiso R . . .
H162 H 0.9676 0.8971 0.4648 0.0679 1.0000 Uiso R . . .
H163 H 1.0224 0.7974 0.4556 0.0679 1.0000 Uiso R . . .
H5081 H 0.8318 0.6363 0.6769 0.0520 0.320(6) Uiso R P 1 2
H5121 H 1.1054 0.5171 0.5646 0.0609 0.320(6) Uiso R P 1 2
H5111 H 1.1243 0.6538 0.5218 0.0487 0.320(6) Uiso R P 1 2
H5091 H 0.8580 0.7745 0.6344 0.0684 0.320(6) Uiso R P 1 2
H11 H 0.7505 0.3784 0.7741 0.0636 1.0000 Uiso R . . .
H12 H 0.8041 0.4522 0.7304 0.0636 1.0000 Uiso R . . .
H21 H 0.9205 0.0695 0.7600 0.0795 1.0000 Uiso R . . .
H22 H 1.0407 0.0343 0.7124 0.0795 1.0000 Uiso R . . .

loop_
_atom_site_aniso_label
_atom_site_aniso_U_11
_atom_site_aniso_U_22
_atom_site_aniso_U_33
_atom_site_aniso_U_23
_atom_site_aniso_U_13
_atom_site_aniso_U_12
N1 0.0509(19) 0.0518(17) 0.0584(19) 0.0103(16) 0.0067(16) -0.0104(15)
N2 0.095(3) 0.0501(18) 0.0489(19) 0.0019(15) -0.0178(19) 0.0078(19)
N5 0.0410(16) 0.0438(15) 0.0336(14) 0.0008(12) 0.0119(13) 0.0056(13)
C1 0.040(2) 0.056(2) 0.0358(18) 0.0105(16) -0.0157(16) -0.0160(17)
C2 0.0345(18) 0.0488(19) 0.0388(18) 0.0078(15) -0.0090(15) -0.0103(15)
C3 0.048(2) 0.050(2) 0.0356(18) 0.0096(15) -0.0042(16) -0.0097(17)
C4 0.057(2) 0.053(2) 0.0367(18) 0.0036(16) -0.0162(18) -0.0013(18)
C5 0.050(2) 0.079(3) 0.039(2) -0.0108(19) -0.0118(18) 0.003(2)
C6 0.051(2) 0.082(3) 0.0293(18) 0.0090(18) -0.0103(17) -0.023(2)
C10 0.0289(16) 0.0374(17) 0.0408(18) -0.0039(14) -0.0037(14) 0.0038(13)
C13 0.0388(18) 0.0358(16) 0.0380(17) 0.0011(13) 0.0075(15) 0.0054(14)
C14 0.047(2) 0.049(2) 0.050(2) -0.0106(17) 0.0046(18) 0.0005(17)
C15 0.0369(19) 0.057(2) 0.0418(19) -0.0048(16) 0.0081(16) -0.0045(16)
C16 0.044(2) 0.078(3) 0.042(2) 0.0091(19) 0.0076(17) 0.004(2)

loop_
_atom_type_symbol
_atom_type_scat_dispersion_real
_atom_type_scat_dispersion_imag
_atom_type_scat_Cromer_Mann_a1
_atom_type_scat_Cromer_Mann_b1
_atom_type_scat_Cromer_Mann_a2
_atom_type_scat_Cromer_Mann_b2
_atom_type_scat_Cromer_Mann_a3
_atom_type_scat_Cromer_Mann_b3
_atom_type_scat_Cromer_Mann_a4
_atom_type_scat_Cromer_Mann_b4
_atom_type_scat_Cromer_Mann_c
_atom_type_scat_source
C 0.0033 0.0016 2.3100 20.8439 1.0200 10.2075 1.5886 0.5687 0.8650 51.6512 0.2156 'International Tables Vol C 4.2.6.8 and 6.1.1.4'
H 0.0000 0.0000 0.4930 10.5109 0.3229 26.1257 0.1402 3.1424 0.0408 57.7998 0.0030 'International Tables Vol C 4.2.6.8 and 6.1.1.4'
N 0.0061 0.0033 12.2126 0.0057 3.1322 9.8933 2.0125 28.9975 1.1663 0.5826 -11.5290 'International Tables Vol C 4.2.6.8 and 6.1.1.4'

loop_
_geom_angle_atom_site_label_1
_geom_angle_atom_site_label_2
_geom_angle_atom_site_label_3
_geom_angle
_geom_angle_publ_flag
C2 N1 H11 120.0 no
C2 N1 H12 120.0 no
H11 N1 H12 120.0 no
C4 N2 H21 119.7 no
C4 N2 H22 120.3 no
H21 N2 H22 120.0 no
N4 N3 C1 109.23(10) yes
N3 N4 C7 113.68(10) yes
C10 N5 C13 121.5(2) yes
C10 N5 C15 121.8(3) yes
C13 N5 C15 115.8(3) yes
N3 C1 C2 108.9(3) yes
N3 C1 C6 132.7(3) yes
C2 C1 C6 118.4(3) yes
C2 C1 C6 118.4(3) yes
C2 C1 N503 142.0(3) yes
C6 C1 N503 99.6(3) yes
C1 C2 N1 120.3(3) yes
C1 C2 C3 119.3(3) yes
N1 C2 C3 120.4(3) yes
C2 C3 C4 121.8(3) yes
C2 C3 H31 119.4 no
C4 C3 H31 118.8 no
N2 C4 C3 119.8(3) yes
N2 C4 C5 121.3(4) yes
C3 C4 C5 118.9(3) yes
C4 C5 C6 119.1(4) yes
C4 C5 H51 119.7 no
C6 C5 H51 121.1 no
C5 C6 C1 122.5(3) yes
C5 C6 H61 119.0 no
C1 C6 H61 118.5 no
N4 C7 C8 122.9(3) yes
N4 C7 C12 117.7(3) yes
C8 C7 C12 119.4(4) yes
C7 C8 C9 121.5(4) yes
C7 C8 H81 118.9 no
C9 C8 H81 119.6 no
C8 C9 C10 118.2(5) yes
C8 C9 H91 121.1 no
C10 C9 H91 120.7 no
C9 C10 N5 123.7(3) yes
C9 C10 C11 121.5(4) yes
N5 C10 C11 114.8(3) yes
N5 C10 C511 131.6(5) yes
N5 C10 C509 114.9(5) yes
C511 C10 C509 113.5(6) yes
C10 C11 C12 118.4(5) yes
C10 C11 H111 120.6 no
C12 C11 H111 121.0 no
C11 C12 C7 120.9(4) yes
C11 C12 H121 120.0 no
C7 C12 H121 119.0 no
N5 C13 C14 114.0(3) yes
N5 C13 H131 108.3 no
C14 C13 H131 108.5 no
N5 C13 H132 108.6 no
C14 C13 H132 107.8 no
H131 C13 H132 109.5 no
C13 C14 H141 109.7 no
C13 C14 H142 109.0 no
H141 C14 H142 109.5 no
C13 C14 H143 109.7 no
H141 C14 H143 109.5 no
H142 C14 H143 109.5 no
N5 C15 C16 113.3(3) yes
N5 C15 H151 108.5 no
C16 C15 H151 108.7 no
N5 C15 H152 108.7 no
C16 C15 H152 108.0 no
H151 C15 H152 109.5 no
C15 C16 H161 109.9 no
C15 C16 H162 108.9 no
H161 C16 H162 109.5 no
C15 C16 H163 109.6 no
H161 C16 H163 109.5 no
H162 C16 H163 109.5 no
N504 C507 C508 112.7(6) yes
N504 C507 C512 130.4(6) yes
C508 C507 C512 116.9(8) yes
C1 N503 N504 108.88(10) yes
C507 N504 N503 113.82(10) yes
C507 C508 C509 119.4(10) yes
C507 C508 H5081 119.6 no
C509 C508 H5081 121.0 no
C507 C512 C511 122.9(8) yes
C507 C512 H5121 118.6 no
C511 C512 H5121 118.5 no
C10 C511 C512 122.4(8) yes
C10 C511 H5111 118.2 no
C512 C511 H5111 119.4 no
C10 C509 C508 124.9(10) yes
C10 C509 H5091 117.7 no
C508 C509 H5091 117.4 no

loop_
_geom_bond_atom_site_label_1
_geom_bond_atom_site_label_2
_geom_bond_distance
_geom_bond_publ_flag
N1 C2 1.371(4) yes
N1 H11 0.950 no
N1 H12 0.950 no
N2 C4 1.389(5) yes
N2 H21 0.950 no
N2 H22 0.950 no
N3 N4 1.291(4) yes
N3 C1 1.493(4) yes
N4 C7 1.417(5) yes
N5 C10 1.373(4) yes
N5 C13 1.459(4) yes
N5 C15 1.468(4) yes
C1 C2 1.416(4) yes
C1 C6 1.379(5) yes
C1 C2 1.416(4) yes
C1 C6 1.379(5) yes
C1 N503 1.349(6) yes
C2 C3 1.395(4) yes
C3 C4 1.378(5) yes
C3 H31 0.950 no
C4 C5 1.414(5) yes
C5 C6 1.384(5) yes
C5 H51 0.950 no
C6 H61 0.950 no
C7 C8 1.401(5) yes
C7 C12 1.386(5) yes
C8 C9 1.384(6) yes
C8 H81 0.950 no
C9 C10 1.393(5) yes
C9 H91 0.950 no
C10 C11 1.418(5) yes
C10 C511 1.414(7) yes
C10 C509 1.419(7) yes
C11 C12 1.387(5) yes
C11 H111 0.950 no
C12 H121 0.950 no
C13 C14 1.515(5) yes
C13 H131 0.950 no
C13 H132 0.950 no
C14 H141 0.950 no
C14 H142 0.950 no
C14 H143 0.950 no
C15 C16 1.498(5) yes
C15 H151 0.950 no
C15 H152 0.950 no
C16 H161 0.950 no
C16 H162 0.950 no
C16 H163 0.950 no
C507 N504 1.406(8) yes
C507 C508 1.407(7) yes
C507 C512 1.395(7) yes
N503 N504 1.237(8) yes
C508 C509 1.417(7) yes
C508 H5081 0.950 no
C512 C511 1.405(7) yes
C512 H5121 0.950 no
C511 H5111 0.950 no
C509 H5091 0.950 no
